data_2211626
loop_
_publ_author_name
'Wang, Xiao-Xia'
'Sun, Feng'
'Zhan, Qing-Guang'
'Wu, Jian-Zhong'

_publ_section_title
;Tetraaqua(1,10-phenanthroline-5,6-dione-\k^2^<i>N</i>,<i>N</i>')manganese(II)
 sulfate dihydrate
;
_journal_issue 12
_journal_name_full 'Acta Crystallographica Section E'
_journal_page_first m3380
_journal_page_last m3382
_journal_paper_doi 10.1107/S160053680604774X
_journal_volume 62
_journal_year 2006
_chemical_formula_moiety 'C12 H14 Mn N2 O6, O4 S, H4 O2'
_chemical_formula_sum 'C12 H18 Mn N2 O12 S'
_chemical_formula_weight 469.28
_chemical_name_systematic
;
Tetraaqua-(1,10-phenanthroline-5,6-dione-N,<i>N</i>')manganese(II) sulfate
hydrate
;
_space_group_IT_number 12
_symmetry_cell_setting monoclinic
_symmetry_space_group_name_Hall '-C 2y'
_symmetry_space_group_name_H-M 'C 1 2/m 1'
_atom_sites_solution_hydrogens geom
_atom_sites_solution_primary direct
_atom_sites_solution_secondary difmap
_audit_creation_method SHELXL-97
_cell_angle_alpha 90.00
_cell_angle_beta 97.317(3)
_cell_angle_gamma 90.00
_cell_formula_units_Z 4
_cell_length_a 9.6237(4)
_cell_length_b 13.9117(6)
_cell_length_c 13.8744(6)
_cell_measurement_reflns_used 3587
_cell_measurement_temperature 293(2)
_cell_measurement_theta_max 29.35
_cell_measurement_theta_min 2.59
_cell_volume 1842.41(14)
_computing_cell_refinement 'SAINT (Bruker, 1999)'
_computing_data_collection 'SMART (Bruker, 1998)'
_computing_data_reduction SAINT
_computing_molecular_graphics 'SHELXTL (Bruker, 1998)'
_computing_publication_material SHELXTL
_computing_structure_refinement 'SHELXL97 (Sheldrick, 1997)'
_computing_structure_solution 'SHELXS97 (Sheldrick, 1997)'
_diffrn_ambient_temperature 293(2)
_diffrn_measured_fraction_theta_full 1.000
_diffrn_measured_fraction_theta_max 1.000
_diffrn_measurement_device_type 'Bruker SMART CCD area-detector'
_diffrn_measurement_method '\f and \w scans'
_diffrn_radiation_monochromator graphite
_diffrn_radiation_source 'fine-focus sealed tube'
_diffrn_radiation_type MoK\a
_diffrn_radiation_wavelength 0.71073
_diffrn_reflns_av_R_equivalents 0.0277
_diffrn_reflns_av_sigmaI/netI 0.0221
_diffrn_reflns_limit_h_max 12
_diffrn_reflns_limit_h_min -11
_diffrn_reflns_limit_k_max 18
_diffrn_reflns_limit_k_min -18
_diffrn_reflns_limit_l_max 18
_diffrn_reflns_limit_l_min -18
_diffrn_reflns_number 10376
_diffrn_reflns_theta_full 27.51
_diffrn_reflns_theta_max 27.51
_diffrn_reflns_theta_min 1.48
_diffrn_standards_number 0
_exptl_absorpt_coefficient_mu 0.897
_exptl_absorpt_correction_type none
_exptl_crystal_colour yellow
_exptl_crystal_density_diffrn 1.692
_exptl_crystal_density_method 'not measured'
_exptl_crystal_description block
_exptl_crystal_F_000 964
_exptl_crystal_size_max 0.30
_exptl_crystal_size_mid 0.20
_exptl_crystal_size_min 0.20
_refine_diff_density_max 0.632
_refine_diff_density_min -0.439
_refine_ls_extinction_method none
_refine_ls_goodness_of_fit_ref 1.073
_refine_ls_hydrogen_treatment constr
_refine_ls_matrix_type full
_refine_ls_number_parameters 158
_refine_ls_number_reflns 2205
_refine_ls_number_restraints 11
_refine_ls_restrained_S_all 1.117
_refine_ls_R_factor_all 0.0464
_refine_ls_R_factor_gt 0.0402
_refine_ls_shift/su_max <0.001
_refine_ls_shift/su_mean <0.001
_refine_ls_structure_factor_coef Fsqd
_refine_ls_weighting_details 'calc w=1/[\s^2^(Fo^2^)+(0.0445P)^2^+3.5719P] where P=(Fo^2^+2Fc^2^)/3'
_refine_ls_weighting_scheme calc
_refine_ls_wR_factor_gt 0.1032
_refine_ls_wR_factor_ref 0.1068
_reflns_number_gt 1906
_reflns_number_total 2205
_reflns_threshold_expression I>2\s(I)
_cod_data_source_file sj2162.cif
_cod_data_source_block I
_cod_depositor_comments
;
The following automatic conversions were performed:
'_symmetry_cell_setting' value 'Monoclinic' changed to 'monoclinic'
according to '/home/saulius/struct/CIF-dictionaries/cif_core.dic'
dictionary named 'cif_core.dic' version 2.4.1 from 2010-06-29.

Automatic conversion script
Id: cif_fix_enum 1527 2010-12-29 10:47:43Z saulius 

The following automatic conversions were performed:

'_symmetry_cell_setting' value 'Monoclinic' changed to 'monoclinic'
according to /home/saulius/struct/CIF-dictionaries/cif_core.dic
dictionary named 'cif_core.dic' version 2.4.1 from 2010-06-29.

Automatic conversion script
Id: cif_fix_values 1715 2011-07-08 13:25:40Z adriana 
;
_cod_original_sg_symbol_H-M 'C 2/m'
_cod_database_code 2211626
_cod_database_fobs_code 2211626

loop_
_symmetry_equiv_pos_as_xyz
'x, y, z'
'-x, y, -z'
'x+1/2, y+1/2, z'
'-x+1/2, y+1/2, -z'
'-x, -y, -z'
'x, -y, z'
'-x+1/2, -y+1/2, -z'
'x+1/2, -y+1/2, z'

loop_
_atom_site_type_symbol
_atom_site_label
_atom_site_fract_x
_atom_site_fract_y
_atom_site_fract_z
_atom_site_U_iso_or_equiv
_atom_site_adp_type
_atom_site_calc_flag
_atom_site_refinement_flags
_atom_site_occupancy
_atom_site_disorder_assembly
_atom_site_disorder_group
O O8 0.2157(8) 0.0851(6) 0.3649(11) 0.126(10) Uani d PD 0.35(2) A 1
O O8' 0.2004(12) 0.0320(11) 0.3953(5) 0.084(8) Uani d P 0.331(14) . 2
O O8'' 0.261(3) 0.1095(8) 0.3231(11) 0.181(11) Uani d P 0.319(15) A 3
C C1 0.1513(3) 0.69232(19) 0.2146(2) 0.0415(6) Uani d . 1 . .
H H1 0.2263 0.7225 0.2515 0.050 Uiso calc R 1 . .
C C2 0.0481(3) 0.7495(2) 0.1646(2) 0.0485(7) Uani d . 1 . .
H H2 0.0547 0.8162 0.1669 0.058 Uiso calc R 1 . .
C C3 -0.0641(3) 0.7050(2) 0.1116(2) 0.0443(6) Uani d . 1 . .
H H3 -0.1350 0.7413 0.0772 0.053 Uiso calc R 1 . .
C C4 -0.0705(2) 0.60576(18) 0.10989(16) 0.0328(5) Uani d . 1 . .
C C5 0.0386(2) 0.55302(16) 0.16119(15) 0.0270(4) Uani d . 1 . .
C C6 -0.1905(3) 0.5552(2) 0.05441(17) 0.0391(6) Uani d . 1 . .
Mn Mn 0.31165(5) 0.5000 0.29690(4) 0.03150(18) Uani d S 1 . .
N N 0.1488(2) 0.59675(14) 0.21260(14) 0.0312(4) Uani d . 1 . .
O O1 -0.2848(2) 0.59738(19) 0.00612(16) 0.0621(6) Uani d . 1 . .
O O2 0.4378(3) 0.5000 0.17485(18) 0.0450(7) Uani d S 1 . .
H H21 0.5285 0.5000 0.1820 0.054 Uiso d SR 1 . .
H H22 0.4095 0.5000 0.1153 0.054 Uiso d SR 1 . .
O O3 0.1880(3) 0.5000 0.4152(2) 0.0668(10) Uani d S 1 . .
H H31 0.0915 0.5000 0.4069 0.080 Uiso d SR 1 . .
H H32 0.2126 0.5000 0.4776 0.080 Uiso d SR 1 . .
O O4 0.4434(2) 0.61274(16) 0.35852(17) 0.0592(6) Uani d . 1 . .
H H41 0.4188 0.6661 0.3883 0.071 Uiso d R 1 . .
H H42 0.5197 0.6022 0.3749 0.071 Uiso d R 1 . .
S S 0.27286(9) 0.0000 0.32154(6) 0.0395(2) Uani d SD 1 . .
O O6 0.4203(3) 0.0000 0.3394(3) 0.111(2) Uani d SD 1 A .
O O7 0.2144(3) 0.0000 0.22185(19) 0.0980(18) Uani d SD 1 A .
O O5 0.3641(3) 0.77055(19) 0.4503(2) 0.0797(8) Uani d . 1 . .
H H51 0.3290 0.8285 0.4209 0.096 Uiso d R 1 . .
H H52 0.4510 0.7977 0.4760 0.096 Uiso d R 1 . .

loop_
_atom_site_aniso_label
_atom_site_aniso_U_11
_atom_site_aniso_U_22
_atom_site_aniso_U_33
_atom_site_aniso_U_12
_atom_site_aniso_U_13
_atom_site_aniso_U_23
O8 0.020(5) 0.141(17) 0.22(2) -0.019(6) 0.015(7) -0.135(15)
O8' 0.068(6) 0.16(2) 0.027(3) 0.064(9) 0.004(3) 0.003(5)
O8'' 0.40(3) 0.038(5) 0.072(8) 0.014(11) -0.095(12) 0.015(5)
C1 0.0406(14) 0.0337(13) 0.0494(15) -0.0029(10) 0.0027(11) -0.0027(11)
C2 0.0543(17) 0.0326(13) 0.0584(17) 0.0049(12) 0.0065(14) 0.0037(12)
C3 0.0452(15) 0.0437(15) 0.0436(14) 0.0151(12) 0.0043(12) 0.0086(12)
C4 0.0300(12) 0.0413(13) 0.0271(11) 0.0050(9) 0.0037(9) 0.0049(9)
C5 0.0233(10) 0.0336(12) 0.0245(10) 0.0019(8) 0.0045(8) 0.0009(8)
C6 0.0301(12) 0.0589(16) 0.0273(11) 0.0050(11) 0.0003(9) 0.0019(11)
Mn 0.0227(3) 0.0376(3) 0.0329(3) 0.000 -0.00153(19) 0.000
N 0.0269(10) 0.0318(10) 0.0342(10) -0.0012(8) 0.0014(8) -0.0007(8)
O1 0.0469(13) 0.0778(16) 0.0547(12) 0.0140(11) -0.0205(10) 0.0064(11)
O2 0.0278(13) 0.075(2) 0.0316(13) 0.000 0.0014(10) 0.000
O3 0.0312(15) 0.137(3) 0.0324(14) 0.000 0.0032(11) 0.000
O4 0.0346(10) 0.0607(13) 0.0801(15) -0.0028(9) -0.0014(10) -0.0320(12)
S 0.0243(4) 0.0645(6) 0.0289(4) 0.000 0.0007(3) 0.000
O6 0.0261(16) 0.257(7) 0.049(2) 0.000 -0.0024(14) 0.000
O7 0.0309(16) 0.231(6) 0.0305(16) 0.000 0.0000(12) 0.000
O5 0.0826(18) 0.0573(14) 0.0912(19) 0.0227(13) -0.0203(15) -0.0208(13)

loop_
_atom_type_symbol
_atom_type_description
_atom_type_scat_dispersion_real
_atom_type_scat_dispersion_imag
_atom_type_scat_source
C C 0.0033 0.0016 'International Tables Vol C Tables 4.2.6.8 and 6.1.1.4'
H H 0.0000 0.0000 'International Tables Vol C Tables 4.2.6.8 and 6.1.1.4'
N N 0.0061 0.0033 'International Tables Vol C Tables 4.2.6.8 and 6.1.1.4'
O O 0.0106 0.0060 'International Tables Vol C Tables 4.2.6.8 and 6.1.1.4'
Mn Mn 0.3368 0.7283 'International Tables Vol C Tables 4.2.6.8 and 6.1.1.4'
S S 0.1246 0.1234 'International Tables Vol C Tables 4.2.6.8 and 6.1.1.4'

loop_
_geom_angle_atom_site_label_1
_geom_angle_atom_site_label_2
_geom_angle_atom_site_label_3
_geom_angle_site_symmetry_1
_geom_angle_site_symmetry_3
_geom_angle
O8' O8' S 6 . 71.3(6)
N C1 C2 . . 123.6(3)
N C1 H1 . . 118.2
C2 C1 H1 . . 118.2
C3 C2 C1 . . 118.3(3)
C3 C2 H2 . . 120.9
C1 C2 H2 . . 120.9
C2 C3 C4 . . 119.2(2)
C2 C3 H3 . . 120.4
C4 C3 H3 . . 120.4
C3 C4 C5 . . 119.1(2)
C3 C4 C6 . . 120.8(2)
C5 C4 C6 . . 120.0(2)
N C5 C4 . . 121.5(2)
N C5 C5 . 6_565 116.87(13)
C4 C5 C5 . 6_565 121.64(14)
O1 C6 C4 . . 122.6(3)
O1 C6 C6 . 6_565 118.99(18)
C4 C6 C6 . 6_565 118.32(14)
O4 Mn O4 . 6_565 95.04(13)
O4 Mn O3 . . 93.02(8)
O4 Mn O3 6_565 . 93.02(8)
O4 Mn O2 . . 87.15(8)
O4 Mn O2 6_565 . 87.15(8)
O3 Mn O2 . . 179.73(10)
O4 Mn N . 6_565 168.55(8)
O4 Mn N 6_565 6_565 96.13(8)
O3 Mn N . 6_565 88.88(8)
O2 Mn N . 6_565 90.90(7)
O4 Mn N . . 96.13(8)
O4 Mn N 6_565 . 168.55(8)
O3 Mn N . . 88.88(8)
O2 Mn N . . 90.90(7)
N Mn N 6_565 . 72.61(10)
C1 N C5 . . 118.3(2)
C1 N Mn . . 124.89(17)
C5 N Mn . . 116.76(15)
Mn O2 H21 . . 123.9
Mn O2 H22 . . 128.1
H21 O2 H22 . . 108.0
Mn O3 H31 . . 123.6
Mn O3 H32 . . 130.9
H31 O3 H32 . . 105.4
Mn O4 H41 . . 128.1
Mn O4 H42 . . 119.0
H41 O4 H42 . . 109.0
O8' S O6 . . 117.5(5)
O8' S O6 6 . 117.5(5)
O8' S O7 . . 123.0(4)
O8' S O7 6 . 123.0(4)
O6 S O7 . . 115.7(2)
O8' S O8 6 . 72.8(10)
O6 S O8 . . 110.5(4)
O7 S O8 . . 106.0(6)
O8' S O8 . 6 72.8(10)
O6 S O8 . 6 110.5(3)
O7 S O8 . 6 106.0(6)
O8 S O8 . 6 107.6(10)
O8' S O8'' . 6 105.3(10)
O8' S O8'' 6 6 67.9(14)
O6 S O8'' . 6 94.1(11)
O7 S O8'' . 6 89.6(4)
O8 S O8'' . 6 140.0(13)
O8' S O8'' . . 67.9(14)
O8' S O8'' 6 . 105.3(10)
O6 S O8'' . . 94.1(11)
O7 S O8'' . . 89.6(4)
O8 S O8'' 6 . 140.0(13)
O8'' S O8'' 6 . 171(2)
H51 O5 H52 . . 94.1

loop_
_geom_bond_atom_site_label_1
_geom_bond_atom_site_label_2
_geom_bond_site_symmetry_2
_geom_bond_distance
O8 S . 1.467(3)
O8' O8' 6 0.89(3)
O8' S . 1.383(8)
O8'' S . 1.528(11)
C1 N . 1.330(3)
C1 C2 . 1.387(4)
C1 H1 . 0.9300
C2 C3 . 1.374(4)
C2 H2 . 0.9300
C3 C4 . 1.382(4)
C3 H3 . 0.9300
C4 C5 . 1.399(3)
C4 C6 . 1.481(3)
C5 N . 1.346(3)
C5 C5 6_565 1.475(4)
C6 O1 . 1.209(3)
C6 C6 6_565 1.537(6)
Mn O4 . 2.127(2)
Mn O4 6_565 2.127(2)
Mn O3 . 2.146(3)
Mn O2 . 2.206(2)
Mn N 6_565 2.273(2)
Mn N . 2.273(2)
O2 H21 . 0.8662
O2 H22 . 0.8361
O3 H31 . 0.9211
O3 H32 . 0.8680
O4 H41 . 0.8955
O4 H42 . 0.7549
S O8' 6 1.383(8)
S O6 . 1.409(3)
S O7 . 1.425(3)
S O8 6 1.467(3)
S O8'' 6 1.528(11)
O5 H51 . 0.9464
O5 H52 . 0.9460

loop_
_geom_hbond_atom_site_label_D
_geom_hbond_atom_site_label_H
_geom_hbond_atom_site_label_A
_geom_hbond_site_symmetry_A
_geom_hbond_distance_DH
_geom_hbond_distance_HA
_geom_hbond_distance_DA
_geom_hbond_angle_DHA
O4 H41 O5 . 0.90 1.80 2.697(3) 177.7
O2 H21 O7 3 0.87 1.80 2.659(4) 168.8
O3 H31 O6 3_455 0.92 1.79 2.656(4) 155.8
O3 H32 O8' 4_556 0.87 1.91 2.747(8) 162.7
O3 H32 O8' 7_556 0.87 1.91 2.747(8) 162.7
O4 H42 O8 3 0.75 1.92 2.639(8) 158.1
O4 H42 O8' 3 0.75 1.98 2.705(9) 160.1
O5 H51 O8'' 6_565 0.95 1.67 2.537(13) 150.7
O5 H51 O8 6_565 0.95 1.74 2.654(8) 161.9
O5 H52 O5 2_656 0.95 1.97 2.798(5) 144.6
